data_1549223
loop_
_publ_author_name
'Lin, Yi-Chun'
'Gilhula, James C.'
'Radosevich, Alexander T.'

_publ_section_title
;
 Nontrigonal constraint enhances 1,2-addition reactivity of phosphazenes.
;
_journal_issue 18
_journal_name_full 'Chemical science'
_journal_page_first 4338
_journal_page_last 4347
_journal_paper_doi 10.1039/c8sc00929e
_journal_volume 9
_journal_year 2018
_chemical_formula_sum 'C24 H41 N4 P'
_chemical_formula_weight 416.58
_space_group_crystal_system monoclinic
_space_group_IT_number 14
_space_group_name_Hall '-P 2ybc'
_space_group_name_H-M_alt 'P 1 21/c 1'
_symmetry_space_group_name_Hall '-P 2ybc'
_symmetry_space_group_name_H-M 'P 1 21/c 1'
_atom_sites_solution_hydrogens geom
_audit_creation_method SHELXL-2018/1
_audit_update_record
;
2018-02-27 deposited with the CCDC.
2018-04-06 downloaded from the CCDC.
;
_cell_angle_alpha 90
_cell_angle_beta 93.77(3)
_cell_angle_gamma 90
_cell_formula_units_Z 4
_cell_length_a 8.3589(17)
_cell_length_b 16.491(3)
_cell_length_c 18.049(4)
_cell_measurement_reflns_used 1831
_cell_measurement_temperature 293(2)
_cell_measurement_theta_max 27.841
_cell_measurement_theta_min 2.470
_cell_volume 2482.6(9)
_computing_data_collection 'SMART v5.625 (Bruker, 2001)'
_computing_structure_refinement 'SHELXL-2018/1 (Sheldrick, 2018)'
_diffrn_ambient_temperature 293(2)
_diffrn_measured_fraction_theta_full 0.999
_diffrn_measured_fraction_theta_max 0.999
_diffrn_measurement_device_type 'CCD area detector'
_diffrn_radiation_type MoK\a
_diffrn_radiation_wavelength 0.71073
_diffrn_reflns_av_R_equivalents 0.0304
_diffrn_reflns_av_unetI/netI 0.0332
_diffrn_reflns_Laue_measured_fraction_full 0.999
_diffrn_reflns_Laue_measured_fraction_max 0.999
_diffrn_reflns_limit_h_max 9
_diffrn_reflns_limit_h_min -9
_diffrn_reflns_limit_k_max 19
_diffrn_reflns_limit_k_min -18
_diffrn_reflns_limit_l_max 21
_diffrn_reflns_limit_l_min -21
_diffrn_reflns_number 15379
_diffrn_reflns_point_group_measured_fraction_full 0.999
_diffrn_reflns_point_group_measured_fraction_max 0.999
_diffrn_reflns_theta_full 24.993
_diffrn_reflns_theta_max 24.993
_diffrn_reflns_theta_min 1.674
_exptl_absorpt_coefficient_mu 0.127
_exptl_absorpt_correction_T_max 0.50
_exptl_absorpt_correction_T_min 0.209649
_exptl_absorpt_correction_type empirical
_exptl_absorpt_process_details
'SADABS was used for absorption correction. R(int) was 0.0371 before and 0.0167 after correction. The Ratio of minimum to maximum transmission is 0.2096. The \l/2 correction factor is 0.0015.'
_exptl_crystal_colour colorless
_exptl_crystal_density_diffrn 1.115
_exptl_crystal_description block
_exptl_crystal_F_000 912
_exptl_crystal_size_max 0.24
_exptl_crystal_size_mid 0.19
_exptl_crystal_size_min 0.13
_exptl_transmission_factor_max 0.50
_exptl_transmission_factor_min 0.21
_refine_diff_density_max 0.316
_refine_diff_density_min -0.330
_refine_diff_density_rms 0.049
_refine_ls_extinction_method none
_refine_ls_goodness_of_fit_ref 1.086
_refine_ls_hydrogen_treatment constr
_refine_ls_matrix_type full
_refine_ls_number_parameters 291
_refine_ls_number_reflns 4358
_refine_ls_number_restraints 18
_refine_ls_restrained_S_all 1.085
_refine_ls_R_factor_all 0.1026
_refine_ls_R_factor_gt 0.0798
_refine_ls_shift/su_max 0.000
_refine_ls_shift/su_mean 0.000
_refine_ls_structure_factor_coef Fsqd
_refine_ls_weighting_details 'w=1/[\s^2^(Fo^2^)+(0.0944P)^2^+1.4980P] where P=(Fo^2^+2Fc^2^)/3'
_refine_ls_weighting_scheme calc
_refine_ls_wR_factor_gt 0.1936
_refine_ls_wR_factor_ref 0.2070
_reflns_Friedel_coverage 0.000
_reflns_number_gt 3223
_reflns_number_total 4358
_reflns_threshold_expression 'I > 2\s(I)'
_cod_data_source_file c8sc00929e2.cif
_cod_data_source_block 8_1821119
_cod_depositor_comments 'Adding full bibliography for 1549222--1549228.cif.'
_cod_database_code 1549223
_shelx_shelxl_version_number 2018/1
_shelx_space_group_comment
;
The symmetry employed for this shelxl refinement is uniquely defined
by the following loop, which should always be used as a source of
symmetry information in preference to the above space-group names.
They are only intended as comments.
;

loop_
_space_group_symop_operation_xyz
'x, y, z'
'-x, y+1/2, -z+1/2'
'-x, -y, -z'
'x, -y-1/2, z-1/2'

loop_
_atom_site_label
_atom_site_type_symbol
_atom_site_fract_x
_atom_site_fract_y
_atom_site_fract_z
_atom_site_U_iso_or_equiv
_atom_site_adp_type
_atom_site_occupancy
_atom_site_site_symmetry_order
_atom_site_calc_flag
_atom_site_refinement_flags_posn
_atom_site_refinement_flags_adp
_atom_site_refinement_flags_occupancy
_atom_site_disorder_assembly
_atom_site_disorder_group
C1 C 0.3155(3) 0.60173(19) 0.23011(18) 0.0485(8) Uani 1 1 d . . . . .
C2 C 0.3481(4) 0.6399(2) 0.2999(2) 0.0607(9) Uani 1 1 d . . . . .
C3 C 0.3778(5) 0.7229(3) 0.3014(3) 0.0800(12) Uani 1 1 d . . . . .
H3 H 0.397095 0.748199 0.347185 0.096 Uiso 1 1 calc R U . . .
C4 C 0.3799(5) 0.7688(3) 0.2386(3) 0.0917(14) Uani 1 1 d . . . . .
H4 H 0.397912 0.824428 0.241375 0.110 Uiso 1 1 calc R U . . .
C5 C 0.3550(5) 0.7312(3) 0.1720(3) 0.0837(13) Uani 1 1 d . . . . .
H5 H 0.359394 0.762170 0.129097 0.100 Uiso 1 1 calc R U . . .
C6 C 0.3231(4) 0.6489(2) 0.1647(2) 0.0614(10) Uani 1 1 d . . . . .
C7 C 0.2997(5) 0.6095(3) 0.0893(2) 0.0808(12) Uani 1 1 d . . . . .
H7 H 0.320839 0.551572 0.096829 0.097 Uiso 1 1 calc R U . . .
C8 C 0.4145(7) 0.6385(4) 0.0331(3) 0.127(2) Uani 1 1 d . . . . .
H8A H 0.522755 0.633988 0.054052 0.190 Uiso 1 1 calc R U . . .
H8B H 0.401663 0.605707 -0.010829 0.190 Uiso 1 1 calc R U . . .
H8C H 0.391808 0.694065 0.020586 0.190 Uiso 1 1 calc R U . . .
C9 C 0.1305(7) 0.6163(5) 0.0573(3) 0.145(3) Uani 1 1 d . . . . .
H9A H 0.121109 0.590524 0.009534 0.218 Uiso 1 1 calc R U . . .
H9B H 0.060045 0.590117 0.089820 0.218 Uiso 1 1 calc R U . . .
H9C H 0.101735 0.672421 0.052127 0.218 Uiso 1 1 calc R U . . .
C10 C 0.3586(5) 0.5901(3) 0.3704(2) 0.0710(11) Uani 1 1 d . . . . .
H10 H 0.292000 0.541845 0.360972 0.085 Uiso 1 1 calc R U . . .
C11 C 0.5279(7) 0.5611(4) 0.3876(3) 0.135(2) Uani 1 1 d . . . . .
H11A H 0.565575 0.534476 0.344741 0.202 Uiso 1 1 calc R U . . .
H11B H 0.595728 0.606628 0.400467 0.202 Uiso 1 1 calc R U . . .
H11C H 0.530306 0.523754 0.428418 0.202 Uiso 1 1 calc R U . . .
C12 C 0.2976(10) 0.6319(4) 0.4366(3) 0.167(3) Uani 1 1 d . . . . .
H12A H 0.189708 0.650069 0.425013 0.251 Uiso 1 1 calc R U . . .
H12B H 0.299199 0.594779 0.477658 0.251 Uiso 1 1 calc R U . . .
H12C H 0.364621 0.677652 0.449708 0.251 Uiso 1 1 calc R U . . .
C13 C 0.2704(6) 0.3721(3) 0.3498(3) 0.0968(15) Uani 1 1 d . . . . .
H13A H 0.314198 0.334892 0.314710 0.116 Uiso 0.54(2) 1 calc R U P A 1
H13B H 0.354103 0.409522 0.367111 0.116 Uiso 0.54(2) 1 calc R U P A 1
H13C H 0.371055 0.400118 0.344750 0.116 Uiso 0.46(2) 1 calc R U P A 2
H13D H 0.277569 0.317320 0.330599 0.116 Uiso 0.46(2) 1 calc R U P A 2
C14A C 0.212(3) 0.3277(11) 0.4117(10) 0.126(6) Uani 0.54(2) 1 d . U P A 1
H14A H 0.288579 0.329616 0.454433 0.151 Uiso 0.54(2) 1 calc R U P A 1
H14B H 0.190834 0.271503 0.398550 0.151 Uiso 0.54(2) 1 calc R U P A 1
C14B C 0.220(4) 0.3730(18) 0.4319(11) 0.146(9) Uani 0.46(2) 1 d . U P A 2
H14C H 0.262744 0.326167 0.458901 0.176 Uiso 0.46(2) 1 calc R U P A 2
H14D H 0.258442 0.421740 0.457293 0.176 Uiso 0.46(2) 1 calc R U P A 2
C15 C 0.0598(12) 0.3712(8) 0.4272(5) 0.214(5) Uani 1 1 d . . . . .
H15A H -0.020713 0.332402 0.440499 0.256 Uiso 0.54(2) 1 calc R U P A 1
H15B H 0.079647 0.408425 0.468408 0.256 Uiso 0.54(2) 1 calc R U P A 1
H15C H 0.019015 0.395980 0.470920 0.256 Uiso 0.46(2) 1 calc R U P A 2
H15D H 0.022410 0.315532 0.424168 0.256 Uiso 0.46(2) 1 calc R U P A 2
C16 C 0.0029(7) 0.4158(4) 0.3607(3) 0.131(2) Uani 1 1 d . . . . .
H16A H -0.089232 0.388933 0.336127 0.157 Uiso 1 1 calc R U . . .
H16B H -0.027423 0.470596 0.373333 0.157 Uiso 1 1 calc R U . . .
C17 C -0.1672(6) 0.4601(3) 0.1782(4) 0.1089(18) Uani 1 1 d . . . . .
H17A H -0.207571 0.419127 0.210800 0.131 Uiso 0.54(2) 1 calc R U P A 1
H17B H -0.137629 0.433996 0.132954 0.131 Uiso 0.54(2) 1 calc R U P A 1
H17C H -0.151578 0.452141 0.125964 0.131 Uiso 0.46(2) 1 calc R U P A 2
H17D H -0.182000 0.407500 0.200920 0.131 Uiso 0.46(2) 1 calc R U P A 2
C18A C -0.295(3) 0.526(2) 0.1607(17) 0.118(9) Uani 0.54(2) 1 d . U P A 1
H18A H -0.309453 0.534759 0.107552 0.142 Uiso 0.54(2) 1 calc R U P A 1
H18B H -0.396998 0.509612 0.178822 0.142 Uiso 0.54(2) 1 calc R U P A 1
C18B C -0.300(3) 0.509(3) 0.187(2) 0.128(12) Uani 0.46(2) 1 d . U P A 2
H18C H -0.355206 0.492396 0.230051 0.153 Uiso 0.46(2) 1 calc R U P A 2
H18D H -0.374344 0.505962 0.143525 0.153 Uiso 0.46(2) 1 calc R U P A 2
C19 C -0.2365(5) 0.5970(3) 0.1975(4) 0.1162(19) Uani 1 1 d . . . . .
H19A H -0.313132 0.615135 0.232014 0.139 Uiso 0.54(2) 1 calc R U P A 1
H19B H -0.224293 0.639679 0.161347 0.139 Uiso 0.54(2) 1 calc R U P A 1
H19C H -0.223507 0.623389 0.150242 0.139 Uiso 0.46(2) 1 calc R U P A 2
H19D H -0.305978 0.629476 0.226594 0.139 Uiso 0.46(2) 1 calc R U P A 2
C20 C -0.0797(5) 0.5809(3) 0.2383(3) 0.0884(14) Uani 1 1 d . . . . .
H20A H -0.001516 0.621498 0.226367 0.106 Uiso 1 1 calc R U . . .
H20B H -0.090594 0.581475 0.291485 0.106 Uiso 1 1 calc R U . . .
C21 C 0.2422(5) 0.3888(3) 0.1071(2) 0.0772(12) Uani 1 1 d . . . . .
H21A H 0.353290 0.405578 0.114740 0.093 Uiso 1 1 calc R U . . .
H21B H 0.186057 0.427147 0.073878 0.093 Uiso 1 1 calc R U . . .
C22 C 0.2307(7) 0.3041(3) 0.0755(3) 0.0958(15) Uani 1 1 d . . . . .
H22A H 0.327594 0.273345 0.088182 0.115 Uiso 0.54(2) 1 calc R U P A 1
H22B H 0.210687 0.304983 0.022003 0.115 Uiso 0.54(2) 1 calc R U P A 1
H22C H 0.154580 0.302572 0.032609 0.115 Uiso 0.46(2) 1 calc R U P A 2
H22D H 0.334328 0.286494 0.060389 0.115 Uiso 0.46(2) 1 calc R U P A 2
C23A C 0.088(2) 0.2692(7) 0.1134(7) 0.090(4) Uani 0.54(2) 1 d . U P A 1
H23A H -0.012019 0.285152 0.087116 0.107 Uiso 0.54(2) 1 calc R U P A 1
H23B H 0.093403 0.210433 0.114877 0.107 Uiso 0.54(2) 1 calc R U P A 1
C23B C 0.177(3) 0.2506(9) 0.1347(12) 0.100(5) Uani 0.46(2) 1 d . U P A 2
H23C H 0.101343 0.210568 0.113969 0.119 Uiso 0.46(2) 1 calc R U P A 2
H23D H 0.267276 0.222485 0.159249 0.119 Uiso 0.46(2) 1 calc R U P A 2
C24 C 0.0997(7) 0.3024(2) 0.1874(3) 0.0995(16) Uani 1 1 d . . . . .
H24A H 0.170077 0.269830 0.220257 0.119 Uiso 0.54(2) 1 calc R U P A 1
H24B H -0.004977 0.305423 0.207456 0.119 Uiso 0.54(2) 1 calc R U P A 1
H24C H 0.123137 0.283461 0.237796 0.119 Uiso 0.46(2) 1 calc R U P A 2
H24D H -0.015653 0.302750 0.176914 0.119 Uiso 0.46(2) 1 calc R U P A 2
N1 N 0.2873(3) 0.51866(15) 0.22489(14) 0.0482(7) Uani 1 1 d . . . . .
N2 N 0.1334(4) 0.41679(19) 0.31396(16) 0.0667(9) Uani 1 1 d . . . . .
N3 N -0.0308(3) 0.50116(17) 0.21426(17) 0.0603(8) Uani 1 1 d . . . . .
N4 N 0.1671(4) 0.38420(16) 0.17739(16) 0.0619(8) Uani 1 1 d . . . . .
P1 P 0.14673(10) 0.46104(5) 0.23296(5) 0.0461(3) Uani 1 1 d . . . . .

loop_
_atom_site_aniso_label
_atom_site_aniso_U_11
_atom_site_aniso_U_22
_atom_site_aniso_U_33
_atom_site_aniso_U_23
_atom_site_aniso_U_13
_atom_site_aniso_U_12
C1 0.0302(15) 0.0496(18) 0.066(2) 0.0050(16) 0.0029(14) 0.0019(13)
C2 0.0422(18) 0.062(2) 0.079(2) -0.0065(19) 0.0096(16) 0.0018(16)
C3 0.065(3) 0.068(3) 0.107(3) -0.023(3) 0.007(2) -0.006(2)
C4 0.083(3) 0.050(2) 0.143(5) 0.002(3) 0.016(3) -0.004(2)
C5 0.074(3) 0.062(3) 0.116(4) 0.031(3) 0.010(3) 0.005(2)
C6 0.0474(19) 0.060(2) 0.077(3) 0.0213(19) 0.0019(17) 0.0013(16)
C7 0.094(3) 0.083(3) 0.065(3) 0.028(2) 0.000(2) -0.004(2)
C8 0.127(5) 0.159(5) 0.097(4) 0.027(4) 0.032(3) 0.002(4)
C9 0.095(4) 0.242(8) 0.096(4) 0.001(5) -0.017(3) -0.014(5)
C10 0.073(3) 0.081(3) 0.058(2) -0.013(2) 0.0035(19) -0.010(2)
C11 0.105(4) 0.170(6) 0.127(5) 0.057(4) -0.009(3) 0.009(4)
C12 0.249(9) 0.171(6) 0.088(4) -0.016(4) 0.061(5) 0.035(6)
C13 0.112(4) 0.088(3) 0.089(3) 0.038(3) 0.003(3) 0.009(3)
C14A 0.188(15) 0.104(11) 0.091(11) 0.048(8) 0.045(10) 0.029(12)
C14B 0.225(19) 0.150(19) 0.059(10) 0.058(12) -0.026(11) -0.02(2)
C15 0.191(9) 0.325(14) 0.131(7) 0.121(8) 0.059(7) 0.006(10)
C16 0.107(4) 0.193(6) 0.098(4) 0.046(4) 0.053(3) 0.005(4)
C17 0.071(3) 0.089(3) 0.163(5) -0.022(3) -0.019(3) -0.004(3)
C18A 0.085(12) 0.101(14) 0.161(16) -0.031(13) -0.048(11) 0.025(9)
C18B 0.033(8) 0.120(18) 0.23(3) -0.013(18) -0.013(12) 0.010(8)
C19 0.055(3) 0.094(4) 0.198(6) -0.010(4) -0.006(3) 0.018(3)
C20 0.055(2) 0.080(3) 0.130(4) -0.030(3) 0.008(2) 0.011(2)
C21 0.094(3) 0.078(3) 0.062(2) -0.013(2) 0.019(2) -0.008(2)
C22 0.116(4) 0.084(3) 0.088(3) -0.031(3) 0.012(3) 0.005(3)
C23A 0.129(11) 0.039(5) 0.096(7) -0.014(4) -0.024(7) -0.006(6)
C23B 0.118(13) 0.055(7) 0.129(14) -0.019(8) 0.039(10) -0.001(7)
C24 0.123(4) 0.052(2) 0.127(4) -0.012(3) 0.033(3) -0.015(3)
N1 0.0495(15) 0.0490(16) 0.0466(15) 0.0080(11) 0.0072(11) 0.0026(12)
N2 0.068(2) 0.069(2) 0.0656(19) 0.0129(15) 0.0239(15) -0.0016(16)
N3 0.0417(15) 0.0600(17) 0.078(2) -0.0103(15) -0.0018(13) -0.0005(13)
N4 0.0697(19) 0.0461(16) 0.0715(19) -0.0016(14) 0.0171(15) -0.0020(14)
P1 0.0462(5) 0.0431(5) 0.0499(5) 0.0026(4) 0.0099(3) 0.0010(4)

loop_
_atom_type_symbol
_atom_type_description
_atom_type_scat_dispersion_real
_atom_type_scat_dispersion_imag
_atom_type_scat_source
C C 0.0033 0.0016 'International Tables Vol C Tables 4.2.6.8 and 6.1.1.4'
H H 0.0000 0.0000 'International Tables Vol C Tables 4.2.6.8 and 6.1.1.4'
N N 0.0061 0.0033 'International Tables Vol C Tables 4.2.6.8 and 6.1.1.4'
P P 0.1023 0.0942 'International Tables Vol C Tables 4.2.6.8 and 6.1.1.4'

loop_
_geom_angle_atom_site_label_1
_geom_angle_atom_site_label_2
_geom_angle_atom_site_label_3
_geom_angle
N1 C1 C6 120.0(3)
N1 C1 C2 121.3(3)
C6 C1 C2 118.6(3)
C3 C2 C1 118.6(4)
C3 C2 C10 121.1(4)
C1 C2 C10 120.2(3)
C4 C3 C2 122.8(4)
C4 C3 H3 118.6
C2 C3 H3 118.6
C5 C4 C3 118.3(4)
C5 C4 H4 120.9
C3 C4 H4 120.9
C4 C5 C6 123.2(4)
C4 C5 H5 118.4
C6 C5 H5 118.4
C5 C6 C1 118.4(4)
C5 C6 C7 121.2(4)
C1 C6 C7 120.3(3)
C9 C7 C6 112.3(4)
C9 C7 C8 110.0(4)
C6 C7 C8 114.7(4)
C9 C7 H7 106.4
C6 C7 H7 106.4
C8 C7 H7 106.4
C7 C8 H8A 109.5
C7 C8 H8B 109.5
H8A C8 H8B 109.5
C7 C8 H8C 109.5
H8A C8 H8C 109.5
H8B C8 H8C 109.5
C7 C9 H9A 109.5
C7 C9 H9B 109.5
H9A C9 H9B 109.5
C7 C9 H9C 109.5
H9A C9 H9C 109.5
H9B C9 H9C 109.5
C12 C10 C11 110.3(5)
C12 C10 C2 114.7(4)
C11 C10 C2 110.3(3)
C12 C10 H10 107.1
C11 C10 H10 107.1
C2 C10 H10 107.1
C10 C11 H11A 109.5
C10 C11 H11B 109.5
H11A C11 H11B 109.5
C10 C11 H11C 109.5
H11A C11 H11C 109.5
H11B C11 H11C 109.5
C10 C12 H12A 109.5
C10 C12 H12B 109.5
H12A C12 H12B 109.5
C10 C12 H12C 109.5
H12A C12 H12C 109.5
H12B C12 H12C 109.5
C14A C13 N2 107.4(10)
N2 C13 C14B 99.1(12)
C14A C13 H13A 110.2
N2 C13 H13A 110.2
C14A C13 H13B 110.2
N2 C13 H13B 110.2
H13A C13 H13B 108.5
N2 C13 H13C 111.9
C14B C13 H13C 111.9
N2 C13 H13D 111.9
C14B C13 H13D 111.9
H13C C13 H13D 109.6
C13 C14A C15 103.6(10)
C13 C14A H14A 111.0
C15 C14A H14A 111.0
C13 C14A H14B 111.0
C15 C14A H14B 111.0
H14A C14A H14B 109.0
C15 C14B C13 105.8(14)
C15 C14B H14C 110.6
C13 C14B H14C 110.6
C15 C14B H14D 110.6
C13 C14B H14D 110.6
H14C C14B H14D 108.7
C14B C15 C16 108.2(10)
C16 C15 C14A 108.7(8)
C16 C15 H15A 109.9
C14A C15 H15A 109.9
C16 C15 H15B 109.9
C14A C15 H15B 109.9
H15A C15 H15B 108.3
C14B C15 H15C 110.1
C16 C15 H15C 110.1
C14B C15 H15D 110.1
C16 C15 H15D 110.1
H15C C15 H15D 108.4
N2 C16 C15 105.8(5)
N2 C16 H16A 110.6
C15 C16 H16A 110.6
N2 C16 H16B 110.6
C15 C16 H16B 110.6
H16A C16 H16B 108.7
C18B C17 N3 106.7(15)
N3 C17 C18A 106.3(11)
N3 C17 H17A 110.5
C18A C17 H17A 110.5
N3 C17 H17B 110.5
C18A C17 H17B 110.5
H17A C17 H17B 108.7
C18B C17 H17C 110.4
N3 C17 H17C 110.4
C18B C17 H17D 110.4
N3 C17 H17D 110.4
H17C C17 H17D 108.6
C19 C18A C17 105.8(17)
C19 C18A H18A 110.6
C17 C18A H18A 110.6
C19 C18A H18B 110.6
C17 C18A H18B 110.6
H18A C18A H18B 108.7
C17 C18B C19 106.8(19)
C17 C18B H18C 110.4
C19 C18B H18C 110.4
C17 C18B H18D 110.4
C19 C18B H18D 110.4
H18C C18B H18D 108.6
C18A C19 C20 110.5(12)
C20 C19 C18B 100.3(12)
C18A C19 H19A 109.6
C20 C19 H19A 109.6
C18A C19 H19B 109.6
C20 C19 H19B 109.6
H19A C19 H19B 108.1
C20 C19 H19C 111.7
C18B C19 H19C 111.7
C20 C19 H19D 111.7
C18B C19 H19D 111.7
H19C C19 H19D 109.5
N3 C20 C19 105.7(4)
N3 C20 H20A 110.6
C19 C20 H20A 110.6
N3 C20 H20B 110.6
C19 C20 H20B 110.6
H20A C20 H20B 108.7
N4 C21 C22 105.0(3)
N4 C21 H21A 110.7
C22 C21 H21A 110.7
N4 C21 H21B 110.7
C22 C21 H21B 110.7
H21A C21 H21B 108.8
C23B C22 C21 107.2(6)
C21 C22 C23A 102.3(6)
C21 C22 H22A 111.3
C23A C22 H22A 111.3
C21 C22 H22B 111.3
C23A C22 H22B 111.3
H22A C22 H22B 109.2
C23B C22 H22C 110.3
C21 C22 H22C 110.3
C23B C22 H22D 110.3
C21 C22 H22D 110.3
H22C C22 H22D 108.5
C24 C23A C22 105.3(8)
C24 C23A H23A 110.7
C22 C23A H23A 110.7
C24 C23A H23B 110.7
C22 C23A H23B 110.7
H23A C23A H23B 108.8
C24 C23B C22 106.9(10)
C24 C23B H23C 110.3
C22 C23B H23C 110.3
C24 C23B H23D 110.3
C22 C23B H23D 110.3
H23C C23B H23D 108.6
C23A C24 N4 103.7(6)
C23B C24 N4 105.5(7)
C23A C24 H24A 111.0
N4 C24 H24A 111.0
C23A C24 H24B 111.0
N4 C24 H24B 111.0
H24A C24 H24B 109.0
C23B C24 H24C 110.6
N4 C24 H24C 110.6
C23B C24 H24D 110.6
N4 C24 H24D 110.6
H24C C24 H24D 108.8
C1 N1 P1 137.3(2)
C16 N2 C13 109.8(4)
C16 N2 P1 129.2(3)
C13 N2 P1 121.0(3)
C17 N3 C20 109.3(3)
C17 N3 P1 125.5(3)
C20 N3 P1 125.0(3)
C21 N4 C24 110.1(3)
C21 N4 P1 124.3(2)
C24 N4 P1 125.3(3)
N1 P1 N4 108.23(14)
N1 P1 N3 114.91(15)
N4 P1 N3 108.45(16)
N1 P1 N2 117.32(15)
N4 P1 N2 102.58(15)
N3 P1 N2 104.41(16)

loop_
_geom_bond_atom_site_label_1
_geom_bond_atom_site_label_2
_geom_bond_distance
C1 N1 1.392(4)
C1 C6 1.418(5)
C1 C2 1.418(5)
C2 C3 1.391(5)
C2 C10 1.513(5)
C3 C4 1.364(6)
C3 H3 0.9300
C4 C5 1.356(6)
C4 H4 0.9300
C5 C6 1.389(6)
C5 H5 0.9300
C6 C7 1.508(6)
C7 C9 1.496(7)
C7 C8 1.519(6)
C7 H7 0.9800
C8 H8A 0.9600
C8 H8B 0.9600
C8 H8C 0.9600
C9 H9A 0.9600
C9 H9B 0.9600
C9 H9C 0.9600
C10 C12 1.498(6)
C10 C11 1.506(7)
C10 H10 0.9800
C11 H11A 0.9600
C11 H11B 0.9600
C11 H11C 0.9600
C12 H12A 0.9600
C12 H12B 0.9600
C12 H12C 0.9600
C13 C14A 1.447(16)
C13 N2 1.475(5)
C13 C14B 1.57(2)
C13 H13A 0.9700
C13 H13B 0.9700
C13 H13C 0.9700
C13 H13D 0.9700
C14A C15 1.50(2)
C14A H14A 0.9700
C14A H14B 0.9700
C14B C15 1.33(3)
C14B H14C 0.9700
C14B H14D 0.9700
C15 C16 1.461(9)
C15 H15A 0.9700
C15 H15B 0.9700
C15 H15C 0.9700
C15 H15D 0.9700
C16 N2 1.422(5)
C16 H16A 0.9700
C16 H16B 0.9700
C17 C18B 1.39(3)
C17 N3 1.444(5)
C17 C18A 1.54(3)
C17 H17A 0.9700
C17 H17B 0.9700
C17 H17C 0.9700
C17 H17D 0.9700
C18A C19 1.42(3)
C18A H18A 0.9700
C18A H18B 0.9700
C18B C19 1.55(4)
C18B H18C 0.9700
C18B H18D 0.9700
C19 C20 1.485(6)
C19 H19A 0.9700
C19 H19B 0.9700
C19 H19C 0.9700
C19 H19D 0.9700
C20 N3 1.452(5)
C20 H20A 0.9700
C20 H20B 0.9700
C21 N4 1.455(4)
C21 C22 1.510(6)
C21 H21A 0.9700
C21 H21B 0.9700
C22 C23B 1.479(18)
C22 C23A 1.525(16)
C22 H22A 0.9700
C22 H22B 0.9700
C22 H22C 0.9700
C22 H22D 0.9700
C23A C24 1.441(12)
C23A H23A 0.9700
C23A H23B 0.9700
C23B C24 1.458(14)
C23B H23C 0.9700
C23B H23D 0.9700
C24 N4 1.478(5)
C24 H24A 0.9700
C24 H24B 0.9700
C24 H24C 0.9700
C24 H24D 0.9700
N1 P1 1.525(3)
N2 P1 1.644(3)
N3 P1 1.639(3)
N4 P1 1.632(3)

loop_
_geom_torsion_atom_site_label_1
_geom_torsion_atom_site_label_2
_geom_torsion_atom_site_label_3
_geom_torsion_atom_site_label_4
_geom_torsion
N1 C1 C2 C3 179.0(3)
C6 C1 C2 C3 3.4(5)
N1 C1 C2 C10 2.2(5)
C6 C1 C2 C10 -173.5(3)
C1 C2 C3 C4 -1.3(6)
C10 C2 C3 C4 175.6(4)
C2 C3 C4 C5 -1.3(7)
C3 C4 C5 C6 1.8(7)
C4 C5 C6 C1 0.3(6)
C4 C5 C6 C7 -178.7(4)
N1 C1 C6 C5 -178.6(3)
C2 C1 C6 C5 -2.9(5)
N1 C1 C6 C7 0.4(5)
C2 C1 C6 C7 176.1(3)
C5 C6 C7 C9 -85.5(5)
C1 C6 C7 C9 95.5(5)
C5 C6 C7 C8 41.1(6)
C1 C6 C7 C8 -137.9(4)
C3 C2 C10 C12 37.8(6)
C1 C2 C10 C12 -145.5(5)
C3 C2 C10 C11 -87.5(5)
C1 C2 C10 C11 89.3(5)
N2 C13 C14A C15 -20.3(18)
N2 C13 C14B C15 32(2)
C13 C14B C15 C16 -33(2)
C13 C14A C15 C16 21(2)
C14B C15 C16 N2 21(2)
C14A C15 C16 N2 -14.0(16)
N3 C17 C18A C19 -9(2)
N3 C17 C18B C19 25(3)
C17 C18A C19 C20 -1(2)
C17 C18B C19 C20 -34(3)
C18A C19 C20 N3 10.0(16)
C18B C19 C20 N3 28.9(16)
N4 C21 C22 C23B -10.2(12)
N4 C21 C22 C23A 24.2(7)
C21 C22 C23A C24 -36.6(11)
C21 C22 C23B C24 21.0(18)
C22 C23A C24 N4 33.9(11)
C22 C23B C24 N4 -23.3(18)
C6 C1 N1 P1 -102.9(4)
C2 C1 N1 P1 81.5(4)
C15 C16 N2 C13 1.1(8)
C15 C16 N2 P1 -177.1(6)
C14A C13 N2 C16 12.7(11)
C14B C13 N2 C16 -18.8(11)
C14A C13 N2 P1 -169.0(10)
C14B C13 N2 P1 159.5(11)
C18B C17 N3 C20 -6(2)
C18A C17 N3 C20 15.6(14)
C18B C17 N3 P1 167.9(19)
C18A C17 N3 P1 -170.3(13)
C19 C20 N3 C17 -15.9(5)
C19 C20 N3 P1 170.0(3)
C22 C21 N4 C24 -4.3(5)
C22 C21 N4 P1 -179.1(3)
C23A C24 N4 C21 -18.7(9)
C23B C24 N4 C21 17.3(13)
C23A C24 N4 P1 156.0(8)
C23B C24 N4 P1 -168.0(12)
C1 N1 P1 N4 148.9(3)
C1 N1 P1 N3 27.5(4)
C1 N1 P1 N2 -95.8(4)
C21 N4 P1 N1 -31.1(4)
C24 N4 P1 N1 154.9(4)
C21 N4 P1 N3 94.2(3)
C24 N4 P1 N3 -79.8(4)
C21 N4 P1 N2 -155.7(3)
C24 N4 P1 N2 30.2(4)
C17 N3 P1 N1 143.7(4)
C20 N3 P1 N1 -43.1(4)
C17 N3 P1 N4 22.5(4)
C20 N3 P1 N4 -164.3(3)
C17 N3 P1 N2 -86.3(4)
C20 N3 P1 N2 86.9(4)
C16 N2 P1 N1 125.5(5)
C13 N2 P1 N1 -52.5(4)
C16 N2 P1 N4 -116.1(5)
C13 N2 P1 N4 66.0(4)
C16 N2 P1 N3 -3.0(5)
C13 N2 P1 N3 179.0(3)
